data_2311247
loop_
_publ_author_name
'Atio\(glu, Zeliha'
'Akkurt, Mehmet'
'Jarrahpour, Aliasghar'
'Heiran, Roghayeh'
'Ozdemir, Nam\?ik'

_publ_section_title
;
 (E)-4-{[(Morpholin-4-yl)imino]-meth-yl}benzo-nitrile.
;
_journal_coeditor_code SU2744
_journal_issue 'Pt 7'
_journal_name_full 'Acta crystallographica. Section E, Structure reports online'
_journal_page_first o799
_journal_paper_doi 10.1107/S1600536814014020
_journal_volume 70
_journal_year 2014
_chemical_formula_iupac 'C12 H13 N3 O'
_chemical_formula_moiety 'C12 H13 N3 O'
_chemical_formula_sum 'C12 H13 N3 O'
_chemical_formula_weight 215.25
_chemical_name_systematic
;
(<i>E</i>)-4-{[(Morpholin-4-yl)imino]methyl}benzonitrile
;
_space_group_IT_number 14
_space_group_name_Hall '-P 2yn'
_space_group_name_H-M_alt 'P 1 21/n 1'
_symmetry_cell_setting monoclinic
_symmetry_space_group_name_Hall '-P 2yn'
_symmetry_space_group_name_H-M 'P 1 21/n 1'
_atom_sites_solution_hydrogens geom
_cell_angle_alpha 90
_cell_angle_beta 91.087(6)
_cell_angle_gamma 90
_cell_formula_units_Z 4
_cell_length_a 4.1054(3)
_cell_length_b 12.0509(8)
_cell_length_c 22.9972(19)
_cell_measurement_reflns_used 4198
_cell_measurement_temperature 296(2)
_cell_measurement_theta_max 27.14
_cell_measurement_theta_min 1.69
_cell_volume 1137.55(15)
_computing_cell_refinement 'X-AREA (Stoe & Cie, 2002)'
_computing_data_collection 'X-AREA (Stoe & Cie, 2002)'
_computing_data_reduction 'X-RED32 (Stoe & Cie, 2002)'
_computing_molecular_graphics 'ORTEP-3 for Windows (Farrugia, 2012)'
_computing_publication_material 'WinGX (Farrugia, 2012)'
_computing_structure_refinement 'SHELXL2013 (Sheldrick, 2008)'
_computing_structure_solution 'SHELXS2013 (Sheldrick, 2008)'
_diffrn_ambient_temperature 296(2)
_diffrn_detector_area_resol_mean 6.67
_diffrn_measured_fraction_theta_full 0.993
_diffrn_measured_fraction_theta_max 0.992
_diffrn_measurement_device '2-circle goniometer'
_diffrn_measurement_device_type 'Stoe IPDS 2'
_diffrn_measurement_method 'rotation method'
_diffrn_radiation_monochromator 'plane graphite'
_diffrn_radiation_type 'Mo K\a'
_diffrn_radiation_wavelength 0.71073
_diffrn_reflns_av_R_equivalents 0.2293
_diffrn_reflns_av_sigmaI/netI 0.1660
_diffrn_reflns_limit_h_max 5
_diffrn_reflns_limit_h_min -5
_diffrn_reflns_limit_k_max 15
_diffrn_reflns_limit_k_min -13
_diffrn_reflns_limit_l_max 28
_diffrn_reflns_limit_l_min -29
_diffrn_reflns_number 6956
_diffrn_reflns_reduction_process
;
;
_diffrn_reflns_theta_full 25.24
_diffrn_reflns_theta_max 26.72
_diffrn_reflns_theta_min 1.77
_exptl_absorpt_coefficient_mu 0.083
_exptl_absorpt_correction_T_max 0.9937
_exptl_absorpt_correction_T_min 0.9714
_exptl_absorpt_correction_type integration
_exptl_absorpt_process_details '(X-RED32; Stoe & Cie, 2002)'
_exptl_crystal_colour 'light yellow'
_exptl_crystal_density_diffrn 1.257
_exptl_crystal_density_method 'Not Measured'
_exptl_crystal_description prism
_exptl_crystal_F_000 456
_exptl_crystal_size_max 0.540
_exptl_crystal_size_mid 0.237
_exptl_crystal_size_min 0.080
_refine_diff_density_max 0.124
_refine_diff_density_min -0.114
_refine_ls_extinction_method none
_refine_ls_goodness_of_fit_ref 0.889
_refine_ls_hydrogen_treatment constr
_refine_ls_matrix_type full
_refine_ls_number_parameters 146
_refine_ls_number_reflns 2394
_refine_ls_number_restraints 0
_refine_ls_restrained_S_all 0.889
_refine_ls_R_factor_all 0.1852
_refine_ls_R_factor_gt 0.0631
_refine_ls_shift/su_max 0.000
_refine_ls_shift/su_mean 0.000
_refine_ls_structure_factor_coef Fsqd
_refine_ls_weighting_details 'w=1/[\s^2^(Fo^2^)+(0.0210P)^2^] where P=(Fo^2^+2Fc^2^)/3'
_refine_ls_weighting_scheme calc
_refine_ls_wR_factor_gt 0.0702
_refine_ls_wR_factor_ref 0.0942
_reflns_number_gt 878
_reflns_number_total 2394
_reflns_threshold_expression 'I > 2\s(I)'
_cod_data_source_file su2744sup1.cif
_cod_data_source_block I
_cod_original_sg_symbol_H-M 'P 21/n'
_cod_database_code 2311247

loop_
_symmetry_equiv_pos_site_id
_symmetry_equiv_pos_as_xyz
1 x,y,z
2 1/2-x,1/2+y,1/2-z
3 -x,-y,-z
4 1/2+x,1/2-y,1/2+z

loop_
_atom_site_aniso_label
_atom_site_aniso_U_11
_atom_site_aniso_U_22
_atom_site_aniso_U_33
_atom_site_aniso_U_12
_atom_site_aniso_U_13
_atom_site_aniso_U_23
O1 0.0852(12) 0.1033(19) 0.0918(16) -0.0208(12) 0.0086(12) 0.0200(14)
N1 0.0643(13) 0.0668(18) 0.0673(15) -0.0065(11) 0.0016(12) 0.0045(14)
N2 0.0627(12) 0.0629(17) 0.0669(15) -0.0007(12) 0.0013(11) 0.0014(13)
N3 0.191(3) 0.086(2) 0.112(2) -0.031(2) -0.002(2) 0.0243(19)
C1 0.0715(16) 0.065(2) 0.087(2) -0.0054(14) 0.0074(14) 0.0055(17)
C2 0.0829(18) 0.083(3) 0.110(3) -0.0068(17) 0.0039(18) 0.022(2)
C3 0.0882(19) 0.115(3) 0.073(2) -0.023(2) 0.0043(16) 0.015(2)
C4 0.0708(16) 0.082(2) 0.069(2) -0.0124(15) 0.0029(15) -0.0037(17)
C5 0.0664(16) 0.075(2) 0.0600(18) 0.0006(15) 0.0063(13) -0.0042(16)
C6 0.0647(15) 0.0553(19) 0.066(2) 0.0010(14) -0.0046(14) -0.0092(16)
C7 0.104(2) 0.062(2) 0.073(2) 0.0079(17) -0.0001(17) -0.0130(17)
C8 0.119(2) 0.049(2) 0.091(3) 0.0085(17) -0.013(2) -0.0018(19)
C9 0.0852(18) 0.059(2) 0.075(2) -0.0054(16) -0.0061(17) 0.0007(18)
C10 0.118(2) 0.064(2) 0.078(2) 0.0066(18) 0.0245(18) 0.0028(18)
C11 0.112(2) 0.053(2) 0.081(2) 0.0108(16) 0.0230(18) -0.0010(18)
C12 0.125(3) 0.068(2) 0.089(3) -0.0177(19) -0.004(2) 0.007(2)

loop_
_atom_site_type_symbol
_atom_site_label
_atom_site_fract_x
_atom_site_fract_y
_atom_site_fract_z
_atom_site_U_iso_or_equiv
_atom_site_thermal_displace_type
_atom_site_calc_flag
_atom_site_refinement_flags
_atom_site_occupancy
O O1 0.3333(4) 0.7856(2) 0.26705(10) 0.0934(9) Uani d . 1.000
N N1 0.5804(4) 0.92897(19) 0.18135(10) 0.0661(9) Uani d . 1.000
N N2 0.6187(4) 0.9921(2) 0.13245(9) 0.0642(9) Uani d . 1.000
N N3 0.9567(8) 1.4147(2) -0.10077(15) 0.1297(14) Uani d . 1.000
C C1 0.4673(6) 0.8185(2) 0.16642(12) 0.0744(11) Uani d . 1.000
C C2 0.5031(6) 0.7434(3) 0.21844(15) 0.0919(15) Uani d . 1.000
C C3 0.4574(7) 0.8916(3) 0.28163(13) 0.0920(14) Uani d . 1.000
C C4 0.4229(6) 0.9736(2) 0.23245(12) 0.0739(11) Uani d . 1.000
C C5 0.5801(5) 1.0975(3) 0.13421(11) 0.0671(10) Uani d . 1.000
C C6 0.6545(6) 1.1639(2) 0.08316(12) 0.0621(10) Uani d . 1.000
C C7 0.5920(6) 1.2770(2) 0.08316(13) 0.0797(12) Uani d . 1.000
C C8 0.6662(7) 1.3426(2) 0.03595(15) 0.0865(14) Uani d . 1.000
C C9 0.8027(6) 1.2960(3) -0.01231(14) 0.0732(11) Uani d . 1.000
C C10 0.8635(6) 1.1833(2) -0.01327(14) 0.0864(12) Uani d . 1.000
C C11 0.7892(6) 1.1192(2) 0.03383(13) 0.0817(12) Uani d . 1.000
C C12 0.8858(8) 1.3627(3) -0.06134(17) 0.0941(16) Uani d . 1.000
H H1A 0.59330 0.78940 0.13460 0.0890 Uiso c RU 1.000
H H1B 0.24050 0.82150 0.15390 0.0890 Uiso c RU 1.000
H H2A 0.41920 0.67040 0.20860 0.1100 Uiso c RU 1.000
H H2B 0.73230 0.73570 0.22870 0.1100 Uiso c RU 1.000
H H3A 0.68600 0.88470 0.29250 0.1100 Uiso c RU 1.000
H H3B 0.34310 0.91970 0.31510 0.1100 Uiso c RU 1.000
H H4A 0.19410 0.98700 0.22380 0.0890 Uiso c RU 1.000
H H4B 0.52330 1.04350 0.24350 0.0890 Uiso c RU 1.000
H H5 0.50530 1.13130 0.16780 0.0800 Uiso c RU 1.000
H H7 0.49840 1.30930 0.11550 0.0950 Uiso c RU 1.000
H H8 0.62370 1.41830 0.03690 0.1040 Uiso c RU 1.000
H H10 0.95490 1.15100 -0.04590 0.1030 Uiso c RU 1.000
H H11 0.83060 1.04340 0.03250 0.0980 Uiso c RU 1.000

loop_
_atom_type_symbol
_atom_type_description
_atom_type_scat_dispersion_real
_atom_type_scat_dispersion_imag
_atom_type_scat_source
C C 0.0033 0.0016 ' International Tables Vol C Tables 4.2.6.8 and 6.1.1.4'
H H 0.0000 0.0000 ' International Tables Vol C Tables 4.2.6.8 and 6.1.1.4'
N N 0.0061 0.0033 ' International Tables Vol C Tables 4.2.6.8 and 6.1.1.4'
O O 0.0106 0.0060 ' International Tables Vol C Tables 4.2.6.8 and 6.1.1.4'

loop_
_exptl_crystal_face_index_h
_exptl_crystal_face_index_k
_exptl_crystal_face_index_l
_exptl_crystal_face_perp_dist
0 -3 -5 0.0700
0 3 5 0.0340
-3 -2 5 0.3070
3 1 -5 0.2880
0 1 -4 0.0500
0 -1 4 0.0550
-2 5 -3 0.2240
0 0 -1 0.0480
-1 1 -2 0.2710
0 0 1 0.0410
0 1 -1 0.0390
0 -1 1 0.0670
-1 -2 7 0.2050
0 -3 -1 0.0720
0 3 1 0.0360

loop_
_geom_angle_atom_site_label_1
_geom_angle_atom_site_label_2
_geom_angle_atom_site_label_3
_geom_angle
_geom_angle_publ_flag
C2 O1 C3 109.3(2) no
N2 N1 C1 110.9(2) no
N2 N1 C4 121.2(2) no
C1 N1 C4 112.68(19) no
N1 N2 C5 120.6(2) no
N1 C1 C2 109.8(2) no
O1 C2 C1 111.6(3) no
O1 C3 C4 112.7(2) no
N1 C4 C3 109.1(2) no
N2 C5 C6 119.4(2) no
C5 C6 C7 119.9(3) no
C5 C6 C11 122.7(2) no
C7 C6 C11 117.4(2) no
C6 C7 C8 121.3(3) no
C7 C8 C9 120.0(3) no
C8 C9 C10 119.5(3) no
C8 C9 C12 120.9(3) no
C10 C9 C12 119.6(3) no
C9 C10 C11 119.9(3) no
C6 C11 C10 121.9(2) no
N3 C12 C9 178.8(4) no
N1 C1 H1A 110.00 no
N1 C1 H1B 110.00 no
C2 C1 H1A 110.00 no
C2 C1 H1B 110.00 no
H1A C1 H1B 108.00 no
O1 C2 H2A 109.00 no
O1 C2 H2B 109.00 no
C1 C2 H2A 109.00 no
C1 C2 H2B 109.00 no
H2A C2 H2B 108.00 no
O1 C3 H3A 109.00 no
O1 C3 H3B 109.00 no
C4 C3 H3A 109.00 no
C4 C3 H3B 109.00 no
H3A C3 H3B 108.00 no
N1 C4 H4A 110.00 no
N1 C4 H4B 110.00 no
C3 C4 H4A 110.00 no
C3 C4 H4B 110.00 no
H4A C4 H4B 108.00 no
N2 C5 H5 120.00 no
C6 C5 H5 120.00 no
C6 C7 H7 119.00 no
C8 C7 H7 119.00 no
C7 C8 H8 120.00 no
C9 C8 H8 120.00 no
C9 C10 H10 120.00 no
C11 C10 H10 120.00 no
C6 C11 H11 119.00 no
C10 C11 H11 119.00 no

loop_
_geom_bond_atom_site_label_1
_geom_bond_atom_site_label_2
_geom_bond_distance
_geom_bond_publ_flag
O1 C2 1.423(4) no
O1 C3 1.413(4) no
N1 N2 1.369(3) no
N1 C1 1.449(3) no
N1 C4 1.455(3) no
N2 C5 1.281(4) no
N3 C12 1.144(5) no
C1 C2 1.505(4) no
C3 C4 1.507(4) no
C5 C6 1.458(4) no
C6 C7 1.387(3) no
C6 C11 1.381(4) no
C7 C8 1.382(4) no
C8 C9 1.373(5) no
C9 C10 1.381(4) no
C9 C12 1.431(5) no
C10 C11 1.370(4) no
C1 H1A 0.9700 no
C1 H1B 0.9700 no
C2 H2A 0.9700 no
C2 H2B 0.9700 no
C3 H3A 0.9700 no
C3 H3B 0.9700 no
C4 H4A 0.9700 no
C4 H4B 0.9700 no
C5 H5 0.9300 no
C7 H7 0.9300 no
C8 H8 0.9300 no
C10 H10 0.9300 no
C11 H11 0.9300 no

loop_
_geom_torsion_atom_site_label_1
_geom_torsion_atom_site_label_2
_geom_torsion_atom_site_label_3
_geom_torsion_atom_site_label_4
_geom_torsion
_geom_torsion_publ_flag
C2 O1 C3 C4 59.5(3) no
C3 O1 C2 C1 -59.4(3) no
C4 N1 N2 C5 14.6(3) no
C1 N1 N2 C5 150.2(2) no
N2 N1 C1 C2 166.62(18) no
C4 N1 C1 C2 -53.9(3) no
N2 N1 C4 C3 -172.2(2) no
C1 N1 C4 C3 52.9(3) no
N1 N2 C5 C6 173.80(19) no
N1 C1 C2 O1 56.8(3) no
O1 C3 C4 N1 -55.9(3) no
N2 C5 C6 C7 175.5(2) no
N2 C5 C6 C11 -5.0(4) no
C5 C6 C7 C8 178.6(2) no
C11 C6 C7 C8 -0.9(4) no
C5 C6 C11 C10 -178.7(2) no
C7 C6 C11 C10 0.9(4) no
C6 C7 C8 C9 0.4(4) no
C7 C8 C9 C10 0.3(4) no
C7 C8 C9 C12 -179.1(3) no
C8 C9 C10 C11 -0.4(4) no
C12 C9 C10 C11 179.0(3) no
C9 C10 C11 C6 -0.2(4) no
